data_1517163
loop_
_publ_author_name
'Bart, J. C. J.'

_publ_section_title
;
 The crystal and molecular structure of saccharin (o-sulphobenzoic imide)
;
_journal_name_full 'J. Chem. Soc. B, The Royal Society of Chemistry'
_journal_page_first 376
_journal_page_last 382
_journal_paper_doi 10.1039/J29680000376
_journal_year 1968
_chemical_formula_sum 'C7 H5 N O3 S'
_chemical_formula_weight 183.18
_chemical_name_common saccharin
_chemical_name_systematic 'o-sulphobenzoic imide'
_chemical_temperature_decomposition 501
_space_group_IT_number 14
_symmetry_space_group_name_Hall '-P 2ybc'
_symmetry_space_group_name_H-M 'P 1 21/c 1'
_cell_angle_alpha 90
_cell_angle_beta 103.85(17)
_cell_angle_gamma 90
_cell_formula_units_Z 4
_cell_length_a 9.563(4)
_cell_length_b 6.913(3)
_cell_length_c 11.822(4)
_cell_volume 758.8(8)
_diffrn_measurement_device
;
 Hilger Automatic Diffractometer (U. W. Arndt and D. C. Phillips,
 Acta Cryst., 1961, 14, 807. DOI: 10.1107/S0365110X61002394, url:
 http://journals.iucr.org/q/issues/1961/08/00/a03203/a03203.pdf)
;
_diffrn_radiation_probe x-ray
_diffrn_radiation_type 'Mo K\a'
_diffrn_radiation_wavelength 0.7106
_exptl_crystal_density_diffrn 1.603
_exptl_crystal_density_meas 1.601
_exptl_crystal_F_000 376
_refine_ls_number_reflns 1609
_refine_ls_R_factor_all 0.052
_refine_ls_shift/su_max 0.3
_cod_data_source_file Saccharin.cif
_cod_data_source_block Saccharin_1968_Bart_JCSB_376
_cod_depositor_comments
;
  From: Bart, J. C. J. The crystal and molecular structure of saccharin
  (o-sulphobenzoic imide) J. Chem. Soc. B, The Royal Society of
  Chemistry, 1968, 376-382

  RESULTS
  Table 2 lists the co-ordinates of all atoms in the asym-
  metric unit referred to the axes a, b, c of the monoclinic
  cell.
  
  TABLE 2
  Final atomic co-ordinates (A), and estimated
  standard deviations as units in the last place
  
  S    2.0129(5)  1.8758(5)  -1.8169(5)
  O(1) 2.3359(20) 2.2902(19) -3.0683(15)
  O(2) 0.8034(18) 1.0832(21) -1.9245(19)
  O(3) 4.5966(16) 1.3209(17)  1.2266(15)
  N    3.3495(18) 1.0900(18) -0.8166(18)
  C(1) 3.5096(22) 3.9149(23)  1.5315(20)
  C(2) 2.6843(28) 5.0369(24)  1.4262(27)
  C(3) 1.5955(30) 5.2358(24)  0.2834(29)
  C(4) 1.2994(23) 4.3405(26) -0.7774(24)
  C(5) 2.1200(19) 3.2123(20) -0.6492(19)
  C(6) 3.2147(19) 3.0090(21)  0.4770(18)
  C(7) 3.9562(21) 1.7451(18)  0.3838(20)
  H(1) 4.291(24)  3.692(27)   2.360(28)
  H(2) 2.929(45)  5.803(45)   2.174(39)
  H(3) 1.015(32)  6.163(25)   0.122(36)
  H(4) 0.564(28)  4.604(32)  -1.534(35)
  H(5) 3.794(30)  0.420(39)  -1.066(31)

  S    2.0129 5   1.8758 5   -1.8169 5
  O(1) 2.3359 20  2.2902 19  -3.0683 15
  O(2) 0.8034 18  1.0832 21  -1.9245 19
  O(3) 4.5966 16  1.3209 17   1.2266 15
  N    3.3495 18  1.0900 18  -0.8166 18
  C(1) 3.5096 22  3.9149 23   1.5315 20
  C(2) 2.6843 28  5.0369 24   1.4262 27
  C(3) 1.5955 30  5.2358 24   0.2834 29
  C(4) 1.2994 23  4.3405 26  -0.7774 24
  C(5) 2.1200 19  3.2123 20  -0.6492 19
  C(6) 3.2147 19  3.0090 21   0.4770 18
  C(7) 3.9562 21  1.7451 18   0.3838 20
  H(1) 4.291  24   3.692 27    2.360 28
  H(2) 2.929  45   5.803 45    2.174 39
  H(3) 1.015  32   6.163 25    0.122 36
  H(4) 0.564  28   4.604 32   -1.534 35
  H(5) 3.794  30   0.420 39   -1.066 31

For computing fractional coordinates, the following 'gawk' comamnd was used:

awk '/^#BEGIN TABLE2/,/^#END TABLE2/' Saccharin.cif \
| awk 'function abs(x){return x>0?x:-x} 
       !/^#/{printf "%-4s %10.5f %10.7f %10.5f %10.7f %10.6f %10.7f\n", 
             $1,
             $2/9.563,  sqrt( (($3*0.0001)/$2)**2 + (0.004/9.563)**2)  * abs($2/9.563),
             $4/6.913,  sqrt( (($5*0.0001)/$4)**2 + (0.004/6.913)**2)  * abs($4/6.913),
             $6/11.822, sqrt( (($6*0.0001)/$7)**2 + (0.004/11.822)**2) * abs($6/11.822)}'

S.G. 2014-07-15
;
_cod_original_cell_volume 758.7
_cod_database_code 1517163

loop_
_symmetry_equiv_pos_site_id
_symmetry_equiv_pos_as_xyz
1 X,Y,Z
2 -X,-Y,-Z
3 -X,1/2+Y,1/2-Z
4 X,1/2-Y,1/2+Z

loop_
_atom_site_label
_atom_site_fract_x
_atom_site_fract_y
_atom_site_fract_z
_atom_site_occupancy
S 0.21049(10) 0.27134(17) -0.153688(52) 1.0
O(1) 0.24426(23) 0.33129(33) -0.259542(88) 1.0
O(2) 0.08401(19) 0.15669(31) -0.162790(55) 1.0
O(3) 0.48067(26) 0.19107(26) 0.103756(35) 1.0
N 0.35026(23) 0.15767(27) -0.069075(23) 1.0
C(1) 0.36700(27) 0.56631(46) 0.129547(43) 1.0
C(2) 0.28070(31) 0.72861(54) 0.120639(40) 1.0
C(3) 0.16684(32) 0.75738(55) 0.023972(08) 1.0
C(4) 0.13588(24) 0.62788(52) -0.065759(22) 1.0
C(5) 0.22169(21) 0.46468(39) -0.054915(18) 1.0
C(6) 0.33616(24) 0.43527(39) 0.040349(13) 1.0
C(7) 0.41370(27) 0.25244(29) 0.032465(11) 1.0
H(1) 0.44871(31) 0.53407(49) 0.199628(67) 1.0
H(2) 0.30628(48) 0.83943(81) 0.183894(62) 1.0
H(3) 0.10614(33) 0.89151(63) 0.010320(03) 1.0
H(4) 0.05898(29) 0.66599(60) -0.129758(43) 1.0
H(5) 0.39674(35) 0.06076(56) -0.090171(30) 1.0
